data_2019909
loop_
_publ_author_name
'Wang, Hui-Ting'
'Wang, Xiao-Li'

_publ_section_title
;
 A new two-dimensional anionic cadmium(II) polymer constructed through
 thiocyanate coordination bridges
;
_journal_coeditor_code WQ3086
_journal_issue 4
_journal_name_full 'Acta Crystallographica Section C'
_journal_page_first
;
;
_journal_paper_doi 10.1107/S2053229615005239
_journal_volume 71
_journal_year 2015
_chemical_formula_iupac '(C7 H11 N2) [Cd (N C S)3]'
_chemical_formula_moiety 'C7 H11 N2 +, C3 Cd N3 S3 -'
_chemical_formula_sum 'C10 H11 Cd N5 S3'
_chemical_formula_weight 409.82
_chemical_name_systematic
;Poly[4-(dimethylamino)pyridin-1-ium
[di-\m-thiocyanato-\k^2^<i>N</i>:<i>S</i>;\k^2^<i>S</i>:<i>N</i>-thiocyanato-\k<i>N</i>-cadmium(II)]]
;
_space_group_IT_number 14
_symmetry_cell_setting monoclinic
_symmetry_space_group_name_Hall '-P 2ybc'
_symmetry_space_group_name_H-M 'P 1 21/c 1'
_atom_sites_solution_hydrogens geom
_atom_sites_solution_primary direct
_atom_sites_solution_secondary difmap
_audit_creation_method SHELXL-97
_cell_angle_alpha 90.00
_cell_angle_beta 100.02(3)
_cell_angle_gamma 90.00
_cell_formula_units_Z 4
_cell_length_a 10.319(2)
_cell_length_b 15.029(3)
_cell_length_c 9.954(2)
_cell_measurement_reflns_used 3435
_cell_measurement_temperature 293(2)
_cell_measurement_theta_max 27.479
_cell_measurement_theta_min 3.128
_cell_volume 1520.2(5)
_computing_cell_refinement
;
CrystalClear (Rigaku, 2005)
;
_computing_data_collection
;
CrystalClear (Rigaku, 2005)
;
_computing_data_reduction
;
CrystalClear (Rigaku, 2005)
;
_computing_molecular_graphics
;
DIAMOND (Brandenburg & Putz, 2005)
;
_computing_publication_material
;
SHELXL97 (Sheldrick, 2008)
;
_computing_structure_refinement
;
SHELXL97 (Sheldrick, 2008)
;
_computing_structure_solution
;
SHELXS97 (Sheldrick, 2008)
;
_diffrn_ambient_temperature 293(2)
_diffrn_measured_fraction_theta_full 0.985
_diffrn_measured_fraction_theta_max 0.985
_diffrn_measurement_device_type 'Rigaku SCXmini'
_diffrn_measurement_method '\w scans'
_diffrn_radiation_monochromator graphite
_diffrn_radiation_source 'fine-focus sealed tube'
_diffrn_radiation_type MoK\a
_diffrn_radiation_wavelength 0.71073
_diffrn_reflns_av_R_equivalents 0.0316
_diffrn_reflns_av_sigmaI/netI 0.0326
_diffrn_reflns_limit_h_max 13
_diffrn_reflns_limit_h_min -13
_diffrn_reflns_limit_k_max 16
_diffrn_reflns_limit_k_min -19
_diffrn_reflns_limit_l_max 12
_diffrn_reflns_limit_l_min -10
_diffrn_reflns_number 10426
_diffrn_reflns_theta_full 27.48
_diffrn_reflns_theta_max 27.48
_diffrn_reflns_theta_min 3.37
_diffrn_standards_decay_% 0
_diffrn_standards_interval_count 180
_diffrn_standards_interval_time 9
_diffrn_standards_number 3
_exptl_absorpt_coefficient_mu 1.841
_exptl_absorpt_correction_T_max 0.7097
_exptl_absorpt_correction_T_min 0.7097
_exptl_absorpt_correction_type multi-scan
_exptl_absorpt_process_details
;
(CrystalClear; Rigaku, 2005)
;
_exptl_crystal_colour colourless
_exptl_crystal_density_diffrn 1.791
_exptl_crystal_density_method 'not measured'
_exptl_crystal_description block
_exptl_crystal_F_000 808
_exptl_crystal_size_max 0.20
_exptl_crystal_size_mid 0.20
_exptl_crystal_size_min 0.20
_refine_diff_density_max 0.533
_refine_diff_density_min -0.590
_refine_ls_extinction_coef 0.0819(12)
_refine_ls_extinction_method
;
SHELXL97 (Sheldrick, 2008)
;
_refine_ls_goodness_of_fit_ref 1.004
_refine_ls_hydrogen_treatment mixed
_refine_ls_matrix_type full
_refine_ls_number_parameters 177
_refine_ls_number_reflns 3435
_refine_ls_number_restraints 0
_refine_ls_restrained_S_all 1.004
_refine_ls_R_factor_all 0.0471
_refine_ls_R_factor_gt 0.0326
_refine_ls_shift/su_max 0.001
_refine_ls_shift/su_mean 0.000
_refine_ls_structure_factor_coef Fsqd
_refine_ls_weighting_details 'calc w=1/[\s^2^(Fo^2^)+(0.0320P)^2^+0.9000P] where P=(Fo^2^+2Fc^2^)/3'
_refine_ls_weighting_scheme calc
_refine_ls_wR_factor_gt 0.0677
_refine_ls_wR_factor_ref 0.0738
_reflns_number_gt 2752
_reflns_number_total 3435
_reflns_threshold_expression I>2sigma(I)
_cod_data_source_file wq3086sup1.cf
_cod_data_source_block I
_cod_original_cell_volume 1520.1(5)
_cod_original_sg_symbol_H-M 'P 21/c'
_cod_database_code 2019909
_cod_database_fobs_code 2019909

loop_
_symmetry_equiv_pos_as_xyz
'x, y, z'
'-x, y+1/2, -z+1/2'
'-x, -y, -z'
'x, -y-1/2, z-1/2'

loop_
_atom_site_type_symbol
_atom_site_label
_atom_site_fract_x
_atom_site_fract_y
_atom_site_fract_z
_atom_site_U_iso_or_equiv
_atom_site_adp_type
_atom_site_calc_flag
_atom_site_refinement_flags
_atom_site_occupancy
_atom_site_symmetry_multiplicity
Cd Cd1 0.21827(2) 0.609886(15) 0.47592(2) 0.04188(9) Uani d . 1 1
S S1 0.36975(10) 0.70641(7) 0.33989(11) 0.0627(3) Uani d . 1 1
S S2 -0.02131(9) 0.39397(6) 0.72857(9) 0.0480(2) Uani d . 1 1
S S3 0.46863(11) 0.35482(6) 0.33571(11) 0.0597(3) Uani d . 1 1
N N3 0.1993(3) 0.7690(2) 0.1105(4) 0.0675(9) Uani d . 1 1
N N4 0.1213(3) 0.5299(2) 0.6274(3) 0.0640(9) Uani d . 1 1
N N5 0.3278(3) 0.4879(2) 0.4419(4) 0.0689(10) Uani d . 1 1
C C8 0.2669(4) 0.7421(2) 0.2062(4) 0.0497(8) Uani d . 1 1
C C9 0.0617(3) 0.4739(2) 0.6669(3) 0.0467(8) Uani d . 1 1
C C10 0.3881(3) 0.4338(2) 0.3975(4) 0.0495(8) Uani d . 1 1
N N1 0.6231(3) 0.4695(2) 0.1293(4) 0.0573(9) Uani d . 1 1
H H1 0.591(4) 0.434(3) 0.168(4) 0.069 Uiso d . 1 1
N N2 0.8145(3) 0.66154(19) -0.0523(3) 0.0486(7) Uani d . 1 1
C C1 0.6041(3) 0.5552(3) 0.1556(4) 0.0551(9) Uani d . 1 1
H H1A 0.5492 0.5703 0.2169 0.066 Uiso calc R 1 1
C C2 0.6629(3) 0.6204(2) 0.0949(4) 0.0504(8) Uani d . 1 1
H H2A 0.6462 0.6796 0.1128 0.060 Uiso calc R 1 1
C C3 0.7500(3) 0.5992(2) 0.0037(3) 0.0402(7) Uani d . 1 1
C C4 0.7638(3) 0.5074(2) -0.0216(4) 0.0486(8) Uani d . 1 1
H H4A 0.8169 0.4893 -0.0830 0.058 Uiso calc R 1 1
C C5 0.7012(4) 0.4459(3) 0.0420(4) 0.0579(10) Uani d . 1 1
H H5A 0.7127 0.3858 0.0246 0.070 Uiso calc R 1 1
C C6 0.9108(4) 0.6388(3) -0.1380(4) 0.0647(10) Uani d . 1 1
H H6A 0.8667 0.6123 -0.2213 0.097 Uiso calc R 1 1
H H6B 0.9735 0.5974 -0.0906 0.097 Uiso calc R 1 1
H H6C 0.9557 0.6917 -0.1586 0.097 Uiso calc R 1 1
C C7 0.7945(5) 0.7557(3) -0.0293(5) 0.0756(13) Uani d . 1 1
H H7A 0.8445 0.7728 0.0574 0.113 Uiso calc R 1 1
H H7B 0.7028 0.7666 -0.0297 0.113 Uiso calc R 1 1
H H7C 0.8230 0.7898 -0.1003 0.113 Uiso calc R 1 1

loop_
_atom_site_aniso_label
_atom_site_aniso_U_11
_atom_site_aniso_U_22
_atom_site_aniso_U_33
_atom_site_aniso_U_12
_atom_site_aniso_U_13
_atom_site_aniso_U_23
Cd1 0.05421(15) 0.03550(13) 0.03658(14) 0.00519(11) 0.00972(10) -0.00125(10)
S1 0.0594(6) 0.0675(6) 0.0604(6) -0.0070(5) 0.0079(5) 0.0224(5)
S2 0.0493(5) 0.0560(5) 0.0376(4) 0.0023(4) 0.0044(4) 0.0063(4)
S3 0.0775(7) 0.0454(5) 0.0609(6) 0.0141(5) 0.0257(5) 0.0092(4)
N3 0.076(2) 0.067(2) 0.061(2) -0.0017(18) 0.0148(18) 0.0270(18)
N4 0.073(2) 0.078(2) 0.0396(17) -0.0204(19) 0.0075(15) 0.0076(16)
N5 0.0493(18) 0.0451(18) 0.113(3) 0.0096(15) 0.0161(19) 0.0021(18)
C8 0.062(2) 0.0413(18) 0.050(2) -0.0018(16) 0.0217(18) 0.0068(16)
C9 0.0480(19) 0.062(2) 0.0291(17) 0.0053(17) 0.0027(14) -0.0031(15)
C10 0.0428(18) 0.0409(18) 0.063(2) 0.0023(15) 0.0038(16) 0.0132(17)
N1 0.0484(18) 0.062(2) 0.059(2) -0.0142(15) 0.0016(15) 0.0131(16)
N2 0.0506(16) 0.0477(16) 0.0478(17) -0.0042(13) 0.0099(13) -0.0011(13)
C1 0.0416(19) 0.070(3) 0.053(2) -0.0035(18) 0.0076(16) -0.0015(19)
C2 0.0495(19) 0.048(2) 0.053(2) 0.0039(16) 0.0072(16) -0.0052(16)
C3 0.0341(15) 0.0455(19) 0.0388(18) -0.0011(13) -0.0002(13) 0.0004(13)
C4 0.0475(18) 0.050(2) 0.048(2) 0.0005(15) 0.0063(15) -0.0040(16)
C5 0.059(2) 0.045(2) 0.066(3) -0.0041(17) -0.0008(19) -0.0004(18)
C6 0.064(2) 0.068(2) 0.067(3) -0.003(2) 0.024(2) 0.000(2)
C7 0.095(3) 0.049(2) 0.090(3) -0.004(2) 0.034(3) 0.003(2)

loop_
_atom_type_symbol
_atom_type_description
_atom_type_scat_dispersion_real
_atom_type_scat_dispersion_imag
_atom_type_scat_source
C C 0.0033 0.0016 'International Tables Vol C Tables 4.2.6.8 and 6.1.1.4'
H H 0.0000 0.0000 'International Tables Vol C Tables 4.2.6.8 and 6.1.1.4'
N N 0.0061 0.0033 'International Tables Vol C Tables 4.2.6.8 and 6.1.1.4'
S S 0.1246 0.1234 'International Tables Vol C Tables 4.2.6.8 and 6.1.1.4'
Cd Cd -0.8075 1.2024 'International Tables Vol C Tables 4.2.6.8 and 6.1.1.4'

loop_
_geom_angle_atom_site_label_1
_geom_angle_atom_site_label_2
_geom_angle_atom_site_label_3
_geom_angle_site_symmetry_1
_geom_angle_site_symmetry_3
_geom_angle
_geom_angle_publ_flag
N5 Cd1 N3 . 4_576 147.94(14) y
N5 Cd1 N4 . . 87.69(13) y
N3 Cd1 N4 4_576 . 86.57(13) y
N5 Cd1 S2 . 3_566 102.19(10) y
N3 Cd1 S2 4_576 3_566 109.83(9) y
N4 Cd1 S2 . 3_566 97.55(9) y
N5 Cd1 S1 . . 90.73(10) y
N3 Cd1 S1 4_576 . 88.96(9) y
N4 Cd1 S1 . . 168.89(8) y
S2 Cd1 S1 3_566 . 93.54(3) y
C8 S1 Cd1 . . 103.64(13) y
C9 S2 Cd1 . 3_566 96.28(12) y
C8 N3 Cd1 . 4_575 131.4(3) y
C9 N4 Cd1 . . 158.3(3) y
C10 N5 Cd1 . . 164.7(3) y
N3 C8 S1 . . 177.0(3) ?
N4 C9 S2 . . 178.1(3) ?
N5 C10 S3 . . 177.8(3) ?
C5 N1 C1 . . 120.8(3) ?
C5 N1 H1 . . 121(3) ?
C1 N1 H1 . . 118(3) ?
C3 N2 C7 . . 121.7(3) ?
C3 N2 C6 . . 121.5(3) ?
C7 N2 C6 . . 116.8(3) ?
N1 C1 C2 . . 121.3(4) ?
N1 C1 H1A . . 119.4 ?
C2 C1 H1A . . 119.4 ?
C1 C2 C3 . . 120.5(3) ?
C1 C2 H2A . . 119.8 ?
C3 C2 H2A . . 119.8 ?
N2 C3 C4 . . 122.8(3) ?
N2 C3 C2 . . 121.9(3) ?
C4 C3 C2 . . 115.3(3) ?
C5 C4 C3 . . 121.0(3) ?
C5 C4 H4A . . 119.5 ?
C3 C4 H4A . . 119.5 ?
N1 C5 C4 . . 121.1(4) ?
N1 C5 H5A . . 119.4 ?
C4 C5 H5A . . 119.4 ?
N2 C6 H6A . . 109.5 ?
N2 C6 H6B . . 109.5 ?
H6A C6 H6B . . 109.5 ?
N2 C6 H6C . . 109.5 ?
H6A C6 H6C . . 109.5 ?
H6B C6 H6C . . 109.5 ?
N2 C7 H7A . . 109.5 ?
N2 C7 H7B . . 109.5 ?
H7A C7 H7B . . 109.5 ?
N2 C7 H7C . . 109.5 ?
H7A C7 H7C . . 109.5 ?
H7B C7 H7C . . 109.5 ?

loop_
_geom_bond_atom_site_label_1
_geom_bond_atom_site_label_2
_geom_bond_site_symmetry_2
_geom_bond_distance
_geom_bond_publ_flag
Cd1 N5 . 2.211(3) y
Cd1 N3 4_576 2.289(3) y
Cd1 N4 . 2.290(3) y
Cd1 S2 3_566 2.6148(13) y
Cd1 S1 . 2.6678(11) y
S1 C8 . 1.641(4) y
S2 C9 . 1.654(4) y
S2 Cd1 3_566 2.6148(13) y
S3 C10 . 1.629(4) y
N3 C8 . 1.151(5) y
N3 Cd1 4_575 2.289(3) y
N4 C9 . 1.151(4) y
N5 C10 . 1.157(5) ?
N1 C5 . 1.332(5) ?
N1 C1 . 1.336(5) ?
N1 H1 . 0.77(4) ?
N2 C3 . 1.327(4) ?
N2 C7 . 1.453(5) ?
N2 C6 . 1.459(5) ?
C1 C2 . 1.349(5) ?
C1 H1A . 0.9300 ?
C2 C3 . 1.421(5) ?
C2 H2A . 0.9300 ?
C3 C4 . 1.413(5) ?
C4 C5 . 1.348(5) ?
C4 H4A . 0.9300 ?
C5 H5A . 0.9300 ?
C6 H6A . 0.9600 ?
C6 H6B . 0.9600 ?
C6 H6C . 0.9600 ?
C7 H7A . 0.9600 ?
C7 H7B . 0.9600 ?
C7 H7C . 0.9600 ?

loop_
_geom_hbond_atom_site_label_D
_geom_hbond_atom_site_label_H
_geom_hbond_atom_site_label_A
_geom_hbond_distance_DH
_geom_hbond_distance_HA
_geom_hbond_distance_DA
_geom_hbond_angle_DHA
N1 H1 S3 0.77(4) 2.56(4) 3.298(3) 164(4)

loop_
_geom_torsion_atom_site_label_1
_geom_torsion_atom_site_label_2
_geom_torsion_atom_site_label_3
_geom_torsion_atom_site_label_4
_geom_torsion_site_symmetry_1
_geom_torsion
N5 Cd1 S1 C8 . 115.60(17)
N3 Cd1 S1 C8 4_576 -96.46(17)
N4 Cd1 S1 C8 . -162.7(5)
S2 Cd1 S1 C8 3_566 13.34(14)
N5 Cd1 N4 C9 . -57.5(9)
N3 Cd1 N4 C9 4_576 154.0(9)
S2 Cd1 N4 C9 3_566 44.5(9)
S1 Cd1 N4 C9 . -139.5(7)
N3 Cd1 N5 C10 4_576 -120.7(12)
N4 Cd1 N5 C10 . 159.5(12)
S2 Cd1 N5 C10 3_566 62.3(12)
S1 Cd1 N5 C10 . -31.5(12)
Cd1 N3 C8 S1 4_575 -26(7)
Cd1 S1 C8 N3 . -18E1(10)
Cd1 N4 C9 S2 . 154(10)
Cd1 S2 C9 N4 3_566 162(11)
Cd1 N5 C10 S3 . -126(9)
C5 N1 C1 C2 . 0.1(5)
N1 C1 C2 C3 . -1.8(5)
C7 N2 C3 C4 . 177.3(4)
C6 N2 C3 C4 . -3.8(5)
C7 N2 C3 C2 . -3.3(5)
C6 N2 C3 C2 . 175.6(3)
C1 C2 C3 N2 . -176.5(3)
C1 C2 C3 C4 . 2.9(5)
N2 C3 C4 C5 . 177.0(3)
C2 C3 C4 C5 . -2.4(5)
C1 N1 C5 C4 . 0.4(5)
C3 C4 C5 N1 . 0.8(5)
